data_7038418
loop_
_publ_author_name
'Lucas, Stephanie J.'
'Lord, Rianne M.'
'Basri, Aida M.'
'Allison, Simon J.'
'Phillips, Roger M.'
'Blacker, A. John'
'McGowan, Patrick C.'

_publ_section_title
;
 Increasing anti-cancer activity with longer tether lengths of group 9 Cp*
 complexes.
;
_journal_issue 16
_journal_name_full 'Dalton transactions (Cambridge, England : 2003)'
_journal_page_first 6812
_journal_page_last 6815
_journal_paper_doi 10.1039/c6dt00186f
_journal_volume 45
_journal_year 2016
_chemical_formula_moiety 'C26 H31 Cl2 Ir N2 O2, C H2 Cl2'
_chemical_formula_sum 'C27 H33 Cl4 Ir N2 O2'
_chemical_formula_weight 751.55
_chemical_name_systematic
;
 ? 
;
_space_group_crystal_system monoclinic
_space_group_IT_number 14
_space_group_name_Hall '-P 2ybc'
_space_group_name_H-M_alt 'P 1 21/c 1'
_symmetry_space_group_name_Hall '-P 2ybc'
_symmetry_space_group_name_H-M 'P 1 21/c 1'
_atom_sites_solution_hydrogens geom
_atom_sites_solution_primary direct
_atom_sites_solution_secondary difmap
_audit_creation_date 2015-12-02
_audit_creation_method
;
Olex2 1.2
(compiled 2015.09.30 svn.r3233 for OlexSys, GUI svn.r5103)
;
_audit_update_record
;
2015-12-11 deposited with the CCDC.
2016-02-17 downloaded from the CCDC.
;
_cell_angle_alpha 90.00
_cell_angle_beta 93.344(7)
_cell_angle_gamma 90.00
_cell_formula_units_Z 8
_cell_length_a 24.353(3)
_cell_length_b 16.197(2)
_cell_length_c 14.631(2)
_cell_measurement_reflns_used 7989
_cell_measurement_temperature 150(2)
_cell_measurement_theta_max 30.415
_cell_measurement_theta_min 2.46
_cell_volume 5761.3(13)
_computing_cell_refinement 'APEX 2 software, Bruker Nonius 2004'
_computing_data_collection 'APEX 2 software, Bruker Nonius 2004'
_computing_data_reduction 'SAINT, Bruker Nonius 2004'
_computing_molecular_graphics 'Olex2 (Dolomanov et al., 2009)'
_computing_publication_material 'Olex2 (Dolomanov et al., 2009)'
_computing_structure_refinement 'ShelXL-1997 (Sheldrick, 2008)'
_computing_structure_solution 'SHELXS-97 (Sheldrick, 1990)'
_diffrn_ambient_temperature 150(2)
_diffrn_detector_area_resol_mean '120 microns'
_diffrn_measured_fraction_theta_full 0.997
_diffrn_measured_fraction_theta_max 0.997
_diffrn_measurement_device_type 'Bruker X8 Apex diffractometer'
_diffrn_measurement_method 'Rotation images'
_diffrn_radiation_monochromator graphite
_diffrn_radiation_type MoK\a
_diffrn_radiation_wavelength 0.71073
_diffrn_reflns_av_R_equivalents 0.0538
_diffrn_reflns_av_unetI/netI 0.0193
_diffrn_reflns_limit_h_max 34
_diffrn_reflns_limit_h_min -34
_diffrn_reflns_limit_k_max 23
_diffrn_reflns_limit_k_min -23
_diffrn_reflns_limit_l_max 20
_diffrn_reflns_limit_l_min -20
_diffrn_reflns_number 285232
_diffrn_reflns_theta_full 30.42
_diffrn_reflns_theta_max 30.42
_diffrn_reflns_theta_min 2.02
_diffrn_source 'fine-focus sealed tube'
_diffrn_standards_decay_% 0
_diffrn_standards_interval_count 0
_diffrn_standards_interval_time 0
_diffrn_standards_number 0
_exptl_absorpt_coefficient_mu 5.033
_exptl_absorpt_correction_T_max 0.7461
_exptl_absorpt_correction_T_min 0.4288
_exptl_absorpt_correction_type multi-scan
_exptl_absorpt_process_details
;
SADABS-2008/1 (Bruker,2008) was used for absorption correction.
wR2(int) was 0.1174 before and 0.0639 after correction.
The Ratio of minimum to maximum transmission is 0.5747.
The \l/2 correction factor is 0.0015.
;
_exptl_crystal_colour orange
_exptl_crystal_density_diffrn 1.733
_exptl_crystal_density_method 'not measured'
_exptl_crystal_description fragment
_exptl_crystal_F_000 2960
_exptl_crystal_size_max 0.41
_exptl_crystal_size_mid 0.18
_exptl_crystal_size_min 0.06
_refine_diff_density_max 2.602
_refine_diff_density_min -1.485
_refine_diff_density_rms 0.124
_refine_ls_extinction_method none
_refine_ls_goodness_of_fit_ref 1.095
_refine_ls_hydrogen_treatment constr
_refine_ls_matrix_type full
_refine_ls_number_parameters 671
_refine_ls_number_reflns 17410
_refine_ls_number_restraints 4
_refine_ls_restrained_S_all 1.096
_refine_ls_R_factor_all 0.0374
_refine_ls_R_factor_gt 0.0257
_refine_ls_shift/su_max 0.002
_refine_ls_shift/su_mean 0.000
_refine_ls_structure_factor_coef Fsqd
_refine_ls_weighting_details 'calc w=1/[\s^2^(Fo^2^)+(0.0255P)^2^+14.3636P] where P=(Fo^2^+2Fc^2^)/3'
_refine_ls_weighting_scheme calc
_refine_ls_wR_factor_gt 0.0605
_refine_ls_wR_factor_ref 0.0688
_reflns_number_gt 14621
_reflns_number_total 17410
_reflns_threshold_expression >2sigma(I)
_cod_data_source_file c6dt00186f2.cif
_cod_data_source_block sjl196
_cod_depositor_comments 'Adding full bibliography for 7038415--7038419.cif.'
_cod_original_cell_volume 5761.3(14)
_cod_database_code 7038418
_olex2_refinement_description
;
1. Fixed Uiso
 At 1.2 times of:
  All C(H) groups, All C(H,H) groups, All O(H) groups
 At 1.5 times of:
  All C(H,H,H) groups
2. Restrained distances
 Cl4B-C15B
 1.74 with sigma of 0.01
 Cl3B-C15B
 1.74 with sigma of 0.01
 Cl4-C15 = Cl3-C15
 1.74 with sigma of 0.01
3. Others
 Fixed Sof: Cl3(0.87) Cl4(0.87) C15(0.87) H15A(0.87) H15B(0.87) Cl4B(0.13)
 Cl3B(0.13) C15B(0.13) H15E(0.13) H15F(0.13)
4.a Secondary CH2 refined with riding coordinates:
 C10(H10A,H10B), C10A(H10C,H10D), C11(H11A,H11B), C11A(H11C,H11D), C12(H12A,
 H12B), C12A(H12C,H12D), C13(H13A,H13B), C13A(H13C,H13D), C14(H14A,H14B),
 C14A(H14C,H14D), C15(H15A,H15B), C15A(H15C,H15D), C15B(H15E,H15F)
4.b Aromatic/amide H refined with riding coordinates:
 C31(H31), C31A(H31A), C32(H32), C32A(H32A), C33(H33), C33A(H33A), C34(H34),
 C34A(H34A), C38(H38), C38A(H38A), C40(H40), C40A(H40A), C41(H41), C41A(H41A),
 C42(H42), C42A(H42A)
4.c Idealised Me refined as rotating group:
 C6(H6A,H6B,H6C), C6A(H6AA,H6AB,H6AC), C7(H7A,H7B,H7C), C7A(H7AA,H7AB,H7AC),
 C8(H8A,H8B,H8C), C8A(H8AA,H8AB,H8AC), C9(H9A,H9B,H9C), C9A(H9AA,H9AB,H9AC)
4.d Idealised tetrahedral OH refined as rotating group:
 O1(H1), O1A(H1A)
;
_olex2_submission_special_instructions 'No special instructions were received'

loop_
_space_group_symop_id
_space_group_symop_operation_xyz
1 'x, y, z'
2 '-x, y+1/2, -z+1/2'
3 '-x, -y, -z'
4 'x, -y-1/2, z-1/2'

loop_
_atom_site_label
_atom_site_type_symbol
_atom_site_fract_x
_atom_site_fract_y
_atom_site_fract_z
_atom_site_U_iso_or_equiv
_atom_site_adp_type
_atom_site_occupancy
_atom_site_calc_flag
_atom_site_disorder_assembly
_atom_site_disorder_group
_atom_site_refinement_flags_posn
Ir1 Ir 0.114646(4) 0.384623(7) -0.332728(7) 0.01649(3) Uani 1 d . . .
Ir1A Ir 0.389760(4) 0.634066(7) 0.330488(7) 0.01643(3) Uani 1 d . . .
Cl1A Cl 0.32775(3) 0.73312(5) 0.39718(5) 0.02512(14) Uani 1 d . . .
Cl2 Cl 0.00790(4) 0.09890(5) -0.51524(6) 0.03247(16) Uani 1 d . . .
Cl1 Cl 0.17838(3) 0.28993(5) -0.40167(5) 0.02434(13) Uani 1 d . . .
Cl2A Cl 0.51052(4) 0.89809(5) 0.53164(6) 0.03288(17) Uani 1 d . . .
Cl3 Cl 0.19561(5) 0.79608(10) -0.35793(11) 0.0628(4) Uani 0.87 d A 1 D
Cl3A Cl 0.68498(6) 0.70566(11) 0.72968(11) 0.0821(5) Uani 1 d . . .
Cl4 Cl 0.15590(9) 0.72822(12) -0.18577(18) 0.0943(6) Uani 0.87 d A 1 D
Cl4A Cl 0.64619(10) 0.72445(15) 0.91189(14) 0.1174(8) Uani 1 d . . .
O1 O 0.14321(11) 0.52050(19) 0.25820(16) 0.0392(6) Uani 1 d . . .
H1 H 0.1209 0.5015 0.2945 0.047 Uiso 1 calc . . GR
O1A O 0.34814(13) 0.4693(2) -0.26932(17) 0.0476(7) Uani 1 d . . .
H1A H 0.3686 0.4947 -0.3040 0.057 Uiso 1 calc . . GR
O2 O 0.07972(10) 0.46956(15) -0.60328(14) 0.0287(5) Uani 1 d . . .
O2A O 0.41106(9) 0.53802(15) 0.59902(14) 0.0273(5) Uani 1 d . . .
N1 N 0.16188(10) 0.47818(15) -0.39249(16) 0.0210(5) Uani 1 d . . .
N1A N 0.33634(10) 0.54307(15) 0.38092(16) 0.0201(5) Uani 1 d . . .
N2 N 0.07657(10) 0.39774(15) -0.46548(15) 0.0183(4) Uani 1 d . . .
N2A N 0.42254(10) 0.61221(15) 0.46506(16) 0.0190(4) Uani 1 d . . .
C1 C 0.12124(12) 0.42220(19) -0.18786(19) 0.0225(6) Uani 1 d . . .
C1A C 0.38458(12) 0.60807(19) 0.18244(19) 0.0223(6) Uani 1 d . . .
C2 C 0.06676(12) 0.44330(19) -0.22972(19) 0.0218(5) Uani 1 d . . .
C2A C 0.43474(12) 0.57228(19) 0.22658(19) 0.0226(6) Uani 1 d . . .
C3 C 0.04008(12) 0.36614(19) -0.25703(19) 0.0222(6) Uani 1 d . . .
C3A C 0.46828(12) 0.63941(19) 0.26352(19) 0.0216(5) Uani 1 d . . .
C4 C 0.07787(13) 0.29929(19) -0.23817(19) 0.0230(6) Uani 1 d . . .
C4A C 0.43832(12) 0.71612(18) 0.24806(19) 0.0204(5) Uani 1 d . . .
C5 C 0.12851(12) 0.3344(2) -0.19406(19) 0.0238(6) Uani 1 d . . .
C5A C 0.38702(12) 0.69587(19) 0.19595(19) 0.0219(5) Uani 1 d . . .
C6 C 0.03979(14) 0.5269(2) -0.2305(2) 0.0287(6) Uani 1 d . . .
H6A H 0.0226 0.5358 -0.1723 0.043 Uiso 1 calc . . GR
H6B H 0.0116 0.5297 -0.2810 0.043 Uiso 1 calc . . GR
H6C H 0.0675 0.5697 -0.2386 0.043 Uiso 1 calc . . GR
C6A C 0.45202(17) 0.4828(2) 0.2227(2) 0.0354(8) Uani 1 d . . .
H6AA H 0.4688 0.4721 0.1646 0.053 Uiso 1 calc . . GR
H6AB H 0.4197 0.4473 0.2273 0.053 Uiso 1 calc . . GR
H6AC H 0.4787 0.4710 0.2737 0.053 Uiso 1 calc . . GR
C7 C -0.01832(13) 0.3582(2) -0.2968(2) 0.0295(7) Uani 1 d . . .
H7A H -0.0224 0.3061 -0.3306 0.044 Uiso 1 calc . . GR
H7B H -0.0268 0.4045 -0.3384 0.044 Uiso 1 calc . . GR
H7C H -0.0437 0.3589 -0.2472 0.044 Uiso 1 calc . . GR
C7A C 0.52537(13) 0.6313(2) 0.3074(2) 0.0307(7) Uani 1 d . . .
H7AA H 0.5276 0.5816 0.3456 0.046 Uiso 1 calc . . GR
H7AB H 0.5339 0.6800 0.3455 0.046 Uiso 1 calc . . GR
H7AC H 0.5519 0.6272 0.2597 0.046 Uiso 1 calc . . GR
C8 C 0.06755(16) 0.2086(2) -0.2523(2) 0.0333(7) Uani 1 d . . .
H8A H 0.0593 0.1830 -0.1940 0.050 Uiso 1 calc . . GR
H8B H 0.1003 0.1827 -0.2756 0.050 Uiso 1 calc . . GR
H8C H 0.0362 0.2009 -0.2967 0.050 Uiso 1 calc . . GR
C8A C 0.45810(14) 0.8021(2) 0.2703(2) 0.0296(7) Uani 1 d . . .
H8AA H 0.4910 0.7994 0.3120 0.044 Uiso 1 calc . . GR
H8AB H 0.4292 0.8327 0.2995 0.044 Uiso 1 calc . . GR
H8AC H 0.4670 0.8303 0.2138 0.044 Uiso 1 calc . . GR
C9 C 0.17770(15) 0.2843(2) -0.1591(2) 0.0335(7) Uani 1 d . . .
H9A H 0.1707 0.2610 -0.0991 0.050 Uiso 1 calc . . GR
H9B H 0.2102 0.3200 -0.1534 0.050 Uiso 1 calc . . GR
H9C H 0.1841 0.2395 -0.2021 0.050 Uiso 1 calc . . GR
C9A C 0.34576(14) 0.7596(2) 0.1604(2) 0.0297(7) Uani 1 d . . .
H9AA H 0.3609 0.7902 0.1099 0.045 Uiso 1 calc . . GR
H9AB H 0.3379 0.7979 0.2098 0.045 Uiso 1 calc . . GR
H9AC H 0.3117 0.7319 0.1385 0.045 Uiso 1 calc . . GR
C10 C 0.16111(13) 0.4853(2) -0.1451(2) 0.0272(6) Uani 1 d . . .
H10A H 0.1580 0.5371 -0.1809 0.033 Uiso 1 calc . . R
H10B H 0.1991 0.4643 -0.1487 0.033 Uiso 1 calc . . R
C10A C 0.34063(14) 0.5613(2) 0.1274(2) 0.0296(7) Uani 1 d . . .
H10C H 0.3061 0.5937 0.1251 0.035 Uiso 1 calc . . R
H10D H 0.3336 0.5084 0.1585 0.035 Uiso 1 calc . . R
C11 C 0.15081(14) 0.5046(2) -0.0437(2) 0.0289(6) Uani 1 d . . .
H11A H 0.1737 0.5524 -0.0234 0.035 Uiso 1 calc . . R
H11B H 0.1118 0.5203 -0.0392 0.035 Uiso 1 calc . . R
C11A C 0.35680(14) 0.5433(3) 0.0280(2) 0.0334(7) Uani 1 d . . .
H11C H 0.3635 0.5960 -0.0038 0.040 Uiso 1 calc . . R
H11D H 0.3911 0.5105 0.0296 0.040 Uiso 1 calc . . R
C12 C 0.16398(14) 0.4318(2) 0.0204(2) 0.0300(7) Uani 1 d . . .
H12A H 0.1968 0.4030 -0.0005 0.036 Uiso 1 calc . . R
H12B H 0.1329 0.3924 0.0153 0.036 Uiso 1 calc . . R
C12A C 0.31028(16) 0.4954(3) -0.0246(2) 0.0423(9) Uani 1 d . . .
H12C H 0.2795 0.5339 -0.0398 0.051 Uiso 1 calc . . R
H12D H 0.2965 0.4522 0.0162 0.051 Uiso 1 calc . . R
C13 C 0.17485(14) 0.4558(2) 0.1225(2) 0.0307(7) Uani 1 d . . .
H13A H 0.1854 0.4054 0.1576 0.037 Uiso 1 calc . . R
H13B H 0.2065 0.4942 0.1276 0.037 Uiso 1 calc . . R
C13A C 0.32730(15) 0.4541(2) -0.1139(2) 0.0349(7) Uani 1 d . . .
H13C H 0.3571 0.4140 -0.0984 0.042 Uiso 1 calc . . R
H13D H 0.2955 0.4228 -0.1411 0.042 Uiso 1 calc . . R
C14 C 0.12655(14) 0.4958(2) 0.1660(2) 0.0306(7) Uani 1 d . . .
H14A H 0.1140 0.5446 0.1298 0.037 Uiso 1 calc . . R
H14B H 0.0956 0.4562 0.1669 0.037 Uiso 1 calc . . R
C14A C 0.3464(2) 0.5129(3) -0.1836(3) 0.0496(11) Uani 1 d . . .
H14C H 0.3209 0.5604 -0.1903 0.060 Uiso 1 calc . . R
H14D H 0.3835 0.5341 -0.1645 0.060 Uiso 1 calc . . R
C15 C 0.1990(2) 0.8012(3) -0.2367(3) 0.0520(13) Uani 0.87 d A 1 D
H15A H 0.1884 0.8574 -0.2179 0.062 Uiso 0.87 calc A 1 R
H15B H 0.2375 0.7917 -0.2135 0.062 Uiso 0.87 calc A 1 R
C15A C 0.67971(18) 0.7711(3) 0.8243(3) 0.0510(11) Uani 1 d . . .
H15C H 0.7171 0.7878 0.8475 0.061 Uiso 1 calc . . R
H15D H 0.6595 0.8216 0.8045 0.061 Uiso 1 calc . . R
C31 C 0.20839(13) 0.5127(2) -0.3538(2) 0.0280(6) Uani 1 d . . .
H31 H 0.2232 0.4921 -0.2968 0.034 Uiso 1 calc . . R
C31A C 0.29030(12) 0.5135(2) 0.3357(2) 0.0256(6) Uani 1 d . . .
H31A H 0.2792 0.5364 0.2777 0.031 Uiso 1 calc . . R
C32 C 0.23521(14) 0.5777(2) -0.3957(2) 0.0332(7) Uani 1 d . . .
H32 H 0.2675 0.6012 -0.3670 0.040 Uiso 1 calc . . R
C32A C 0.25869(13) 0.4507(2) 0.3712(2) 0.0290(6) Uani 1 d . . .
H32A H 0.2265 0.4315 0.3380 0.035 Uiso 1 calc . . R
C33 C 0.21436(15) 0.6074(2) -0.4794(2) 0.0329(7) Uani 1 d . . .
H33 H 0.2312 0.6529 -0.5076 0.039 Uiso 1 calc . . R
C33A C 0.27486(14) 0.4165(2) 0.4559(2) 0.0295(7) Uani 1 d . . .
H33A H 0.2550 0.3718 0.4800 0.035 Uiso 1 calc . . R
C34 C 0.16809(14) 0.5694(2) -0.5215(2) 0.0283(6) Uani 1 d . . .
H34 H 0.1536 0.5878 -0.5796 0.034 Uiso 1 calc . . R
C34A C 0.32091(13) 0.44928(19) 0.5048(2) 0.0259(6) Uani 1 d . . .
H34A H 0.3320 0.4283 0.5636 0.031 Uiso 1 calc . . R
C35 C 0.14328(12) 0.50398(18) -0.47737(19) 0.0207(5) Uani 1 d . . .
C35A C 0.35053(12) 0.51352(18) 0.46599(19) 0.0205(5) Uani 1 d . . .
C36 C 0.09594(12) 0.45545(18) -0.52169(19) 0.0202(5) Uani 1 d . . .
C36A C 0.39843(12) 0.55520(18) 0.51690(19) 0.0201(5) Uani 1 d . . .
C37 C 0.03374(11) 0.34437(18) -0.50113(18) 0.0181(5) Uani 1 d . . .
C37A C 0.46798(11) 0.65825(18) 0.50585(18) 0.0186(5) Uani 1 d . . .
C38 C 0.04102(12) 0.25853(18) -0.49317(19) 0.0205(5) Uani 1 d . . .
H38 H 0.0742 0.2363 -0.4662 0.025 Uiso 1 calc . . R
C38A C 0.46637(12) 0.74494(18) 0.50214(19) 0.0210(5) Uani 1 d . . .
H38A H 0.4351 0.7727 0.4751 0.025 Uiso 1 calc . . R
C39 C -0.00141(13) 0.20662(18) -0.5256(2) 0.0231(6) Uani 1 d . . .
C39A C 0.51155(13) 0.78941(19) 0.5389(2) 0.0235(6) Uani 1 d . . .
C40 C -0.05074(13) 0.2363(2) -0.5666(2) 0.0286(6) Uani 1 d . . .
H40 H -0.0791 0.1995 -0.5880 0.034 Uiso 1 calc . . R
C40A C 0.55791(13) 0.7509(2) 0.5811(2) 0.0272(6) Uani 1 d . . .
H40A H 0.5879 0.7824 0.6067 0.033 Uiso 1 calc . . R
C41 C -0.05720(13) 0.3218(2) -0.5753(2) 0.0280(6) Uani 1 d . . .
H41 H -0.0902 0.3435 -0.6035 0.034 Uiso 1 calc . . R
C41A C 0.55865(12) 0.6647(2) 0.5844(2) 0.0264(6) Uani 1 d . . .
H41A H 0.5897 0.6372 0.6124 0.032 Uiso 1 calc . . R
C42 C -0.01551(12) 0.37597(19) -0.5430(2) 0.0227(6) Uani 1 d . . .
H42 H -0.0205 0.4339 -0.5492 0.027 Uiso 1 calc . . R
C42A C 0.51444(12) 0.61815(19) 0.5472(2) 0.0230(6) Uani 1 d . . .
H42A H 0.5157 0.5596 0.5498 0.028 Uiso 1 calc . . R
Cl4B Cl 0.1447(5) 0.7253(9) -0.1118(10) 0.080(3) Uiso 0.13 d B 2 D
Cl3B Cl 0.1868(7) 0.7323(11) -0.2978(11) 0.103(4) Uiso 0.13 d B 2 D
C15B C 0.1828(17) 0.7778(19) -0.1905(15) 0.065(11) Uiso 0.13 d B 2 D
H15E H 0.1668 0.8336 -0.1993 0.077 Uiso 0.13 calc B 2 R
H15F H 0.2207 0.7849 -0.1634 0.077 Uiso 0.13 calc B 2 R

loop_
_atom_site_aniso_label
_atom_site_aniso_U_11
_atom_site_aniso_U_22
_atom_site_aniso_U_33
_atom_site_aniso_U_23
_atom_site_aniso_U_13
_atom_site_aniso_U_12
Ir1 0.01907(5) 0.01824(5) 0.01220(5) -0.00003(3) 0.00135(3) -0.00129(3)
Ir1A 0.01938(5) 0.01842(5) 0.01150(5) 0.00043(3) 0.00107(3) 0.00010(3)
Cl1A 0.0248(3) 0.0297(4) 0.0211(3) -0.0031(3) 0.0033(2) 0.0050(3)
Cl2 0.0380(4) 0.0205(3) 0.0391(4) -0.0012(3) 0.0033(3) -0.0062(3)
Cl1 0.0236(3) 0.0271(3) 0.0227(3) -0.0021(3) 0.0045(2) 0.0024(3)
Cl2A 0.0383(4) 0.0222(4) 0.0385(4) -0.0008(3) 0.0048(3) -0.0056(3)
Cl3 0.0392(6) 0.0707(9) 0.0765(9) -0.0334(8) -0.0141(6) 0.0150(6)
Cl3A 0.0506(7) 0.1081(12) 0.0873(10) -0.0573(9) 0.0018(6) -0.0055(7)
Cl4 0.0829(12) 0.0614(11) 0.138(2) 0.0118(12) 0.0006(12) -0.0138(9)
Cl4A 0.1478(19) 0.1148(16) 0.0956(14) 0.0175(12) 0.0595(13) 0.0031(14)
O1 0.0437(14) 0.0545(17) 0.0200(11) -0.0053(11) 0.0075(10) -0.0122(12)
O1A 0.0630(19) 0.0587(19) 0.0225(12) -0.0060(12) 0.0146(12) -0.0178(15)
O2 0.0361(12) 0.0337(12) 0.0160(10) 0.0059(9) -0.0001(8) -0.0058(10)
O2A 0.0333(11) 0.0320(12) 0.0165(10) 0.0054(9) 0.0005(8) -0.0022(9)
N1 0.0238(11) 0.0210(12) 0.0183(11) -0.0032(9) 0.0022(9) -0.0033(9)
N1A 0.0241(11) 0.0191(11) 0.0175(11) -0.0023(9) 0.0032(9) -0.0009(9)
N2 0.0210(10) 0.0208(11) 0.0129(10) -0.0001(8) 0.0004(8) -0.0026(9)
N2A 0.0214(11) 0.0214(11) 0.0140(10) 0.0003(8) -0.0002(8) -0.0015(9)
C1 0.0254(13) 0.0285(15) 0.0136(12) -0.0025(10) 0.0003(10) -0.0019(11)
C1A 0.0267(14) 0.0279(15) 0.0123(12) -0.0017(10) 0.0022(10) -0.0009(11)
C2 0.0273(14) 0.0240(14) 0.0144(12) -0.0002(10) 0.0033(10) 0.0013(11)
C2A 0.0285(14) 0.0239(14) 0.0159(12) 0.0018(10) 0.0044(10) 0.0030(11)
C3 0.0239(13) 0.0294(15) 0.0141(12) 0.0025(10) 0.0067(10) -0.0006(11)
C3A 0.0213(12) 0.0296(15) 0.0142(12) 0.0038(10) 0.0035(10) 0.0046(11)
C4 0.0308(14) 0.0228(14) 0.0160(12) 0.0032(10) 0.0068(11) -0.0014(11)
C4A 0.0228(13) 0.0228(14) 0.0160(12) 0.0028(10) 0.0042(10) 0.0011(10)
C5 0.0271(14) 0.0309(16) 0.0134(12) 0.0034(11) 0.0015(10) 0.0041(12)
C5A 0.0234(13) 0.0277(15) 0.0148(12) 0.0031(10) 0.0015(10) 0.0047(11)
C6 0.0387(17) 0.0252(15) 0.0225(14) -0.0007(12) 0.0039(12) 0.0076(13)
C6A 0.057(2) 0.0243(16) 0.0261(16) -0.0010(13) 0.0092(15) 0.0111(15)
C7 0.0234(14) 0.0425(19) 0.0228(14) 0.0005(13) 0.0029(11) -0.0040(13)
C7A 0.0223(14) 0.045(2) 0.0248(15) 0.0061(14) 0.0020(11) 0.0051(13)
C8 0.051(2) 0.0250(16) 0.0247(15) 0.0015(12) 0.0067(14) -0.0040(14)
C8A 0.0379(17) 0.0249(15) 0.0264(15) 0.0017(12) 0.0057(13) -0.0077(13)
C9 0.0382(18) 0.0363(18) 0.0257(16) 0.0049(14) -0.0008(13) 0.0092(14)
C9A 0.0310(15) 0.0330(17) 0.0251(15) 0.0091(13) 0.0010(12) 0.0089(13)
C10 0.0319(15) 0.0309(16) 0.0186(13) -0.0041(12) -0.0004(11) -0.0050(12)
C10A 0.0321(16) 0.0396(18) 0.0172(13) -0.0069(12) 0.0030(11) -0.0071(13)
C11 0.0317(15) 0.0339(17) 0.0209(14) -0.0063(12) 0.0003(12) -0.0045(13)
C11A 0.0298(16) 0.049(2) 0.0215(15) -0.0100(14) 0.0040(12) -0.0059(14)
C12 0.0329(16) 0.0333(17) 0.0236(15) -0.0051(13) 0.0000(12) -0.0024(13)
C12A 0.0373(19) 0.063(3) 0.0271(17) -0.0134(17) 0.0060(14) -0.0127(18)
C13 0.0309(16) 0.0386(18) 0.0223(14) -0.0008(13) -0.0020(12) 0.0002(13)
C13A 0.0390(18) 0.0392(19) 0.0267(16) -0.0047(14) 0.0038(13) -0.0065(15)
C14 0.0337(16) 0.0352(18) 0.0230(15) 0.0005(13) 0.0021(12) -0.0015(13)
C14A 0.066(3) 0.055(3) 0.0274(18) -0.0058(17) 0.0047(18) -0.019(2)
C15 0.042(3) 0.039(3) 0.074(4) -0.016(3) -0.012(2) 0.002(2)
C15A 0.041(2) 0.054(3) 0.058(3) -0.018(2) 0.0005(19) 0.0069(19)
C31 0.0294(15) 0.0319(16) 0.0228(14) -0.0046(12) 0.0022(12) -0.0118(12)
C31A 0.0260(14) 0.0323(16) 0.0187(13) -0.0032(12) 0.0012(11) -0.0054(12)
C32 0.0320(16) 0.0350(18) 0.0333(17) -0.0086(14) 0.0074(13) -0.0156(14)
C32A 0.0281(15) 0.0314(16) 0.0277(15) -0.0044(13) 0.0036(12) -0.0083(12)
C33 0.0394(18) 0.0248(16) 0.0358(18) -0.0019(13) 0.0140(14) -0.0108(13)
C33A 0.0325(16) 0.0255(15) 0.0312(16) -0.0008(13) 0.0090(13) -0.0076(12)
C34 0.0367(16) 0.0252(15) 0.0239(15) 0.0010(12) 0.0104(12) -0.0041(12)
C34A 0.0323(15) 0.0235(14) 0.0224(14) 0.0020(11) 0.0057(12) -0.0028(12)
C35 0.0239(13) 0.0197(13) 0.0189(13) -0.0020(10) 0.0051(10) -0.0016(10)
C35A 0.0238(13) 0.0214(13) 0.0169(12) 0.0003(10) 0.0045(10) 0.0007(10)
C36 0.0234(13) 0.0209(13) 0.0166(12) 0.0004(10) 0.0029(10) -0.0003(10)
C36A 0.0235(13) 0.0216(13) 0.0154(12) 0.0000(10) 0.0019(10) 0.0014(10)
C37 0.0202(12) 0.0205(13) 0.0138(11) -0.0009(10) 0.0020(9) -0.0021(10)
C37A 0.0212(12) 0.0224(13) 0.0124(11) -0.0005(10) 0.0018(9) -0.0005(10)
C38 0.0228(13) 0.0215(13) 0.0173(12) -0.0008(10) 0.0016(10) -0.0015(10)
C38A 0.0235(13) 0.0230(14) 0.0169(12) 0.0011(10) 0.0036(10) -0.0012(10)
C39 0.0293(14) 0.0190(13) 0.0215(13) -0.0021(11) 0.0044(11) -0.0035(11)
C39A 0.0283(14) 0.0216(14) 0.0211(13) -0.0021(11) 0.0056(11) -0.0034(11)
C40 0.0231(14) 0.0322(17) 0.0305(16) -0.0085(13) 0.0006(12) -0.0064(12)
C40A 0.0238(14) 0.0311(16) 0.0267(15) -0.0043(12) 0.0011(11) -0.0051(12)
C41 0.0216(13) 0.0328(17) 0.0289(16) -0.0050(13) -0.0032(11) 0.0027(12)
C41A 0.0232(13) 0.0311(16) 0.0243(14) -0.0014(12) -0.0037(11) 0.0022(12)
C42 0.0235(13) 0.0233(14) 0.0212(13) -0.0025(11) -0.0003(10) 0.0027(11)
C42A 0.0254(13) 0.0231(14) 0.0200(13) -0.0013(11) -0.0014(10) 0.0020(11)

loop_
_atom_type_symbol
_atom_type_description
_atom_type_scat_dispersion_real
_atom_type_scat_dispersion_imag
_atom_type_scat_source
C C 0.0033 0.0016 'International Tables Vol C Tables 4.2.6.8 and 6.1.1.4'
H H 0.0000 0.0000 'International Tables Vol C Tables 4.2.6.8 and 6.1.1.4'
N N 0.0061 0.0033 'International Tables Vol C Tables 4.2.6.8 and 6.1.1.4'
O O 0.0106 0.0060 'International Tables Vol C Tables 4.2.6.8 and 6.1.1.4'
Cl Cl 0.1484 0.1585 'International Tables Vol C Tables 4.2.6.8 and 6.1.1.4'
Ir Ir -1.4442 7.9887 'International Tables Vol C Tables 4.2.6.8 and 6.1.1.4'

loop_
_geom_angle_atom_site_label_1
_geom_angle_atom_site_label_2
_geom_angle_atom_site_label_3
_geom_angle
N1 Ir1 Cl1 84.57(7)
N1 Ir1 C1 100.86(10)
N1 Ir1 C2 107.38(10)
N1 Ir1 C3 141.93(11)
N1 Ir1 C4 164.83(10)
N1 Ir1 C5 126.04(11)
N2 Ir1 Cl1 86.50(7)
N2 Ir1 N1 76.63(9)
N2 Ir1 C1 149.34(10)
N2 Ir1 C2 111.61(10)
N2 Ir1 C3 98.36(10)
N2 Ir1 C4 118.14(10)
N2 Ir1 C5 157.33(11)
C1 Ir1 Cl1 123.97(8)
C2 Ir1 Cl1 159.94(8)
C2 Ir1 C1 39.19(11)
C2 Ir1 C3 38.78(11)
C2 Ir1 C4 65.28(11)
C2 Ir1 C5 65.26(11)
C3 Ir1 Cl1 133.25(8)
C3 Ir1 C1 64.50(11)
C4 Ir1 Cl1 99.10(8)
C4 Ir1 C1 64.84(11)
C4 Ir1 C3 38.26(11)
C4 Ir1 C5 39.29(11)
C5 Ir1 Cl1 94.69(8)
C5 Ir1 C1 38.17(12)
C5 Ir1 C3 64.62(11)
N1A Ir1A Cl1A 84.94(7)
N1A Ir1A C1A 101.98(10)
N1A Ir1A C2A 105.52(10)
N1A Ir1A C3A 138.32(10)
N1A Ir1A C4A 166.85(10)
N1A Ir1A C5A 129.56(10)
N2A Ir1A Cl1A 86.94(7)
N2A Ir1A N1A 76.46(9)
N2A Ir1A C1A 151.88(11)
N2A Ir1A C2A 113.41(10)
N2A Ir1A C3A 97.51(10)
N2A Ir1A C4A 115.40(10)
N2A Ir1A C5A 153.97(10)
C1A Ir1A Cl1A 121.10(8)
C1A Ir1A C5A 38.03(11)
C2A Ir1A Cl1A 158.61(8)
C2A Ir1A C1A 39.21(11)
C2A Ir1A C3A 38.63(11)
C2A Ir1A C4A 65.33(11)
C2A Ir1A C5A 64.80(11)
C3A Ir1A Cl1A 136.45(8)
C3A Ir1A C1A 64.61(11)
C3A Ir1A C5A 64.32(10)
C4A Ir1A Cl1A 100.82(8)
C4A Ir1A C1A 64.90(11)
C4A Ir1A C3A 38.64(11)
C4A Ir1A C5A 38.88(11)
C5A Ir1A Cl1A 94.07(8)
C14 O1 H1 109.5
C14A O1A H1A 109.5
C31 N1 Ir1 125.6(2)
C31 N1 C35 118.6(3)
C35 N1 Ir1 115.80(19)
C31A N1A Ir1A 125.5(2)
C31A N1A C35A 118.8(3)
C35A N1A Ir1A 115.71(19)
C36 N2 Ir1 118.68(19)
C36 N2 C37 118.1(2)
C37 N2 Ir1 123.09(18)
C36A N2A Ir1A 119.03(19)
C36A N2A C37A 118.1(2)
C37A N2A Ir1A 122.77(18)
C2 C1 Ir1 69.48(15)
C2 C1 C10 123.7(3)
C5 C1 Ir1 70.60(16)
C5 C1 C2 108.4(3)
C5 C1 C10 127.9(3)
C10 C1 Ir1 126.3(2)
C2A C1A Ir1A 69.16(15)
C2A C1A C10A 125.7(3)
C5A C1A Ir1A 71.09(16)
C5A C1A C2A 107.7(3)
C5A C1A C10A 126.5(3)
C10A C1A Ir1A 128.3(2)
C1 C2 Ir1 71.33(16)
C1 C2 C6 126.6(3)
C3 C2 Ir1 71.54(16)
C3 C2 C1 107.0(3)
C3 C2 C6 125.7(3)
C6 C2 Ir1 129.7(2)
C1A C2A Ir1A 71.63(16)
C1A C2A C6A 126.1(3)
C3A C2A Ir1A 71.85(16)
C3A C2A C1A 107.8(3)
C3A C2A C6A 125.6(3)
C6A C2A Ir1A 128.4(2)
C2 C3 Ir1 69.69(16)
C2 C3 C7 125.1(3)
C4 C3 Ir1 70.20(16)
C4 C3 C2 108.9(3)
C4 C3 C7 126.0(3)
C7 C3 Ir1 127.1(2)
C2A C3A Ir1A 69.53(16)
C2A C3A C4A 108.5(2)
C2A C3A C7A 125.6(3)
C4A C3A Ir1A 70.19(15)
C4A C3A C7A 125.8(3)
C7A C3A Ir1A 127.8(2)
C3 C4 Ir1 71.54(16)
C3 C4 C5 107.7(3)
C3 C4 C8 127.6(3)
C5 C4 Ir1 70.71(16)
C5 C4 C8 124.5(3)
C8 C4 Ir1 127.1(2)
C3A C4A Ir1A 71.16(16)
C3A C4A C5A 107.2(3)
C3A C4A C8A 127.4(3)
C5A C4A Ir1A 71.24(16)
C5A C4A C8A 125.0(3)
C8A C4A Ir1A 128.3(2)
C1 C5 Ir1 71.23(16)
C1 C5 C4 107.9(3)
C1 C5 C9 127.4(3)
C4 C5 Ir1 70.00(15)
C4 C5 C9 124.7(3)
C9 C5 Ir1 126.0(2)
C1A C5A Ir1A 70.88(16)
C1A C5A C4A 108.7(2)
C1A C5A C9A 127.4(3)
C4A C5A Ir1A 69.88(15)
C4A C5A C9A 123.8(3)
C9A C5A Ir1A 127.0(2)
C2 C6 H6A 109.5
C2 C6 H6B 109.5
C2 C6 H6C 109.5
H6A C6 H6B 109.5
H6A C6 H6C 109.5
H6B C6 H6C 109.5
C2A C6A H6AA 109.5
C2A C6A H6AB 109.5
C2A C6A H6AC 109.5
H6AA C6A H6AB 109.5
H6AA C6A H6AC 109.5
H6AB C6A H6AC 109.5
C3 C7 H7A 109.5
C3 C7 H7B 109.5
C3 C7 H7C 109.5
H7A C7 H7B 109.5
H7A C7 H7C 109.5
H7B C7 H7C 109.5
C3A C7A H7AA 109.5
C3A C7A H7AB 109.5
C3A C7A H7AC 109.5
H7AA C7A H7AB 109.5
H7AA C7A H7AC 109.5
H7AB C7A H7AC 109.5
C4 C8 H8A 109.5
C4 C8 H8B 109.5
C4 C8 H8C 109.5
H8A C8 H8B 109.5
H8A C8 H8C 109.5
H8B C8 H8C 109.5
C4A C8A H8AA 109.5
C4A C8A H8AB 109.5
C4A C8A H8AC 109.5
H8AA C8A H8AB 109.5
H8AA C8A H8AC 109.5
H8AB C8A H8AC 109.5
C5 C9 H9A 109.5
C5 C9 H9B 109.5
C5 C9 H9C 109.5
H9A C9 H9B 109.5
H9A C9 H9C 109.5
H9B C9 H9C 109.5
C5A C9A H9AA 109.5
C5A C9A H9AB 109.5
C5A C9A H9AC 109.5
H9AA C9A H9AB 109.5
H9AA C9A H9AC 109.5
H9AB C9A H9AC 109.5
C1 C10 H10A 108.9
C1 C10 H10B 108.9
C1 C10 C11 113.2(3)
H10A C10 H10B 107.7
C11 C10 H10A 108.9
C11 C10 H10B 108.9
C1A C10A H10C 109.1
C1A C10A H10D 109.1
C1A C10A C11A 112.5(3)
H10C C10A H10D 107.8
C11A C10A H10C 109.1
C11A C10A H10D 109.1
C10 C11 H11A 109.0
C10 C11 H11B 109.0
H11A C11 H11B 107.8
C12 C11 C10 113.0(3)
C12 C11 H11A 109.0
C12 C11 H11B 109.0
C10A C11A H11C 109.7
C10A C11A H11D 109.7
H11C C11A H11D 108.2
C12A C11A C10A 110.0(3)
C12A C11A H11C 109.7
C12A C11A H11D 109.7
C11 C12 H12A 108.6
C11 C12 H12B 108.6
C11 C12 C13 114.6(3)
H12A C12 H12B 107.6
C13 C12 H12A 108.6
C13 C12 H12B 108.6
C11A C12A H12C 108.6
C11A C12A H12D 108.6
C11A C12A C13A 114.5(3)
H12C C12A H12D 107.6
C13A C12A H12C 108.6
C13A C12A H12D 108.6
C12 C13 H13A 108.6
C12 C13 H13B 108.6
H13A C13 H13B 107.6
C14 C13 C12 114.7(3)
C14 C13 H13A 108.6
C14 C13 H13B 108.6
C12A C13A H13C 108.7
C12A C13A H13D 108.7
H13C C13A H13D 107.6
C14A C13A C12A 114.3(3)
C14A C13A H13C 108.7
C14A C13A H13D 108.7
O1 C14 C13 109.2(3)
O1 C14 H14A 109.8
O1 C14 H14B 109.8
C13 C14 H14A 109.8
C13 C14 H14B 109.8
H14A C14 H14B 108.3
O1A C14A C13A 107.9(3)
O1A C14A H14C 110.1
O1A C14A H14D 110.1
C13A C14A H14C 110.1
C13A C14A H14D 110.1
H14C C14A H14D 108.4
Cl3 C15 Cl4 113.3(3)
Cl3 C15 H15A 108.9
Cl3 C15 H15B 108.9
Cl4 C15 H15A 108.9
Cl4 C15 H15B 108.9
H15A C15 H15B 107.7
Cl3A C15A H15C 109.1
Cl3A C15A H15D 109.1
Cl4A C15A Cl3A 112.3(3)
Cl4A C15A H15C 109.1
Cl4A C15A H15D 109.1
H15C C15A H15D 107.9
N1 C31 H31 119.1
N1 C31 C32 121.8(3)
C32 C31 H31 119.1
N1A C31A H31A 118.8
N1A C31A C32A 122.3(3)
C32A C31A H31A 118.8
C31 C32 H32 120.2
C33 C32 C31 119.5(3)
C33 C32 H32 120.2
C31A C32A H32A 120.4
C33A C32A C31A 119.2(3)
C33A C32A H32A 120.4
C32 C33 H33 120.6
C32 C33 C34 118.8(3)
C34 C33 H33 120.6
C32A C33A H33A 120.6
C32A C33A C34A 118.8(3)
C34A C33A H33A 120.6
C33 C34 H34 120.3
C33 C34 C35 119.4(3)
C35 C34 H34 120.3
C33A C34A H34A 120.3
C33A C34A C35A 119.3(3)
C35A C34A H34A 120.3
N1 C35 C34 121.6(3)
N1 C35 C36 115.9(2)
C34 C35 C36 122.5(3)
N1A C35A C34A 121.4(3)
N1A C35A C36A 116.3(2)
C34A C35A C36A 122.2(3)
O2 C36 N2 127.1(3)
O2 C36 C35 120.2(3)
N2 C36 C35 112.6(2)
O2A C36A N2A 126.8(3)
O2A C36A C35A 120.9(3)
N2A C36A C35A 112.2(2)
C38 C37 N2 118.8(2)
C38 C37 C42 119.6(3)
C42 C37 N2 121.5(3)
C38A C37A N2A 118.9(2)
C38A C37A C42A 119.8(3)
C42A C37A N2A 121.3(3)
C37 C38 H38 120.6
C39 C38 C37 118.8(3)
C39 C38 H38 120.6
C37A C38A H38A 120.6
C39A C38A C37A 118.7(3)
C39A C38A H38A 120.6
C38 C39 Cl2 118.5(2)
C38 C39 C40 122.7(3)
C40 C39 Cl2 118.7(2)
C38A C39A Cl2A 118.9(2)
C38A C39A C40A 122.4(3)
C40A C39A Cl2A 118.7(2)
C39 C40 H40 121.0
C39 C40 C41 118.0(3)
C41 C40 H40 121.0
C39A C40A H40A 121.0
C41A C40A C39A 118.0(3)
C41A C40A H40A 121.0
C40 C41 H41 119.6
C40 C41 C42 120.9(3)
C42 C41 H41 119.6
C40A C41A H41A 119.4
C40A C41A C42A 121.1(3)
C42A C41A H41A 119.4
C37 C42 H42 120.0
C41 C42 C37 120.0(3)
C41 C42 H42 120.0
C37A C42A H42A 120.0
C41A C42A C37A 119.9(3)
C41A C42A H42A 120.0
Cl4B C15B H15E 108.1
Cl4B C15B H15F 108.1
Cl3B C15B Cl4B 116.7(15)
Cl3B C15B H15E 108.1
Cl3B C15B H15F 108.1
H15E C15B H15F 107.3

loop_
_geom_bond_atom_site_label_1
_geom_bond_atom_site_label_2
_geom_bond_distance
Ir1 Cl1 2.4416(7)
Ir1 N1 2.122(2)
Ir1 N2 2.114(2)
Ir1 C1 2.202(3)
Ir1 C2 2.177(3)
Ir1 C3 2.202(3)
Ir1 C4 2.184(3)
Ir1 C5 2.194(3)
Ir1A Cl1A 2.4451(7)
Ir1A N1A 2.126(2)
Ir1A N2A 2.111(2)
Ir1A C1A 2.203(3)
Ir1A C2A 2.170(3)
Ir1A C3A 2.201(3)
Ir1A C4A 2.188(3)
Ir1A C5A 2.206(3)
Cl2 C39 1.765(3)
Cl2A C39A 1.764(3)
Cl3 C15 1.772(5)
Cl3A C15A 1.754(4)
Cl4 C15 1.774(5)
Cl4A C15A 1.733(5)
O1 H1 0.8400
O1 C14 1.442(4)
O1A H1A 0.8400
O1A C14A 1.442(5)
O2 C36 1.256(3)
O2A C36A 1.254(3)
N1 C31 1.356(4)
N1 C35 1.363(4)
N1A C31A 1.356(4)
N1A C35A 1.359(4)
N2 C36 1.348(4)
N2 C37 1.430(3)
N2A C36A 1.351(4)
N2A C37A 1.435(4)
C1 C2 1.469(4)
C1 C5 1.437(4)
C1 C10 1.519(4)
C1A C2A 1.467(4)
C1A C5A 1.436(4)
C1A C10A 1.506(4)
C2 C3 1.454(4)
C2 C6 1.505(4)
C2A C3A 1.446(4)
C2A C6A 1.511(4)
C3 C4 1.437(4)
C3 C7 1.510(4)
C3A C4A 1.452(4)
C3A C7A 1.503(4)
C4 C5 1.472(4)
C4 C8 1.503(4)
C4A C5A 1.462(4)
C4A C8A 1.504(4)
C5 C9 1.511(4)
C5A C9A 1.511(4)
C6 H6A 0.9800
C6 H6B 0.9800
C6 H6C 0.9800
C6A H6AA 0.9800
C6A H6AB 0.9800
C6A H6AC 0.9800
C7 H7A 0.9800
C7 H7B 0.9800
C7 H7C 0.9800
C7A H7AA 0.9800
C7A H7AB 0.9800
C7A H7AC 0.9800
C8 H8A 0.9800
C8 H8B 0.9800
C8 H8C 0.9800
C8A H8AA 0.9800
C8A H8AB 0.9800
C8A H8AC 0.9800
C9 H9A 0.9800
C9 H9B 0.9800
C9 H9C 0.9800
C9A H9AA 0.9800
C9A H9AB 0.9800
C9A H9AC 0.9800
C10 H10A 0.9900
C10 H10B 0.9900
C10 C11 1.551(4)
C10A H10C 0.9900
C10A H10D 0.9900
C10A C11A 1.557(4)
C11 H11A 0.9900
C11 H11B 0.9900
C11 C12 1.528(5)
C11A H11C 0.9900
C11A H11D 0.9900
C11A C12A 1.541(5)
C12 H12A 0.9900
C12 H12B 0.9900
C12 C13 1.552(4)
C12A H12C 0.9900
C12A H12D 0.9900
C12A C13A 1.546(5)
C13 H13A 0.9900
C13 H13B 0.9900
C13 C14 1.515(5)
C13A H13C 0.9900
C13A H13D 0.9900
C13A C14A 1.491(5)
C14 H14A 0.9900
C14 H14B 0.9900
C14A H14C 0.9900
C14A H14D 0.9900
C15 H15A 0.9900
C15 H15B 0.9900
C15A H15C 0.9900
C15A H15D 0.9900
C31 H31 0.9500
C31 C32 1.400(4)
C31A H31A 0.9500
C31A C32A 1.394(4)
C32 H32 0.9500
C32 C33 1.384(5)
C32A H32A 0.9500
C32A C33A 1.393(5)
C33 H33 0.9500
C33 C34 1.396(5)
C33A H33A 0.9500
C33A C34A 1.399(4)
C34 H34 0.9500
C34 C35 1.396(4)
C34A H34A 0.9500
C34A C35A 1.404(4)
C35 C36 1.510(4)
C35A C36A 1.507(4)
C37 C38 1.406(4)
C37 C42 1.411(4)
C37A C38A 1.406(4)
C37A C42A 1.410(4)
C38 H38 0.9500
C38 C39 1.394(4)
C38A H38A 0.9500
C38A C39A 1.396(4)
C39 C40 1.396(4)
C39A C40A 1.401(4)
C40 H40 0.9500
C40 C41 1.400(5)
C40A H40A 0.9500
C40A C41A 1.397(5)
C41 H41 0.9500
C41 C42 1.403(4)
C41A H41A 0.9500
C41A C42A 1.398(4)
C42 H42 0.9500
C42A H42A 0.9500
Cl4B C15B 1.743(10)
Cl3B C15B 1.742(10)
C15B H15E 0.9900
C15B H15F 0.9900

loop_
_geom_torsion_atom_site_label_1
_geom_torsion_atom_site_label_2
_geom_torsion_atom_site_label_3
_geom_torsion_atom_site_label_4
_geom_torsion
Ir1 N1 C31 C32 -176.1(2)
Ir1 N1 C35 C34 175.1(2)
Ir1 N1 C35 C36 -7.2(3)
Ir1 N2 C36 O2 177.2(2)
Ir1 N2 C36 C35 -0.9(3)
Ir1 N2 C37 C38 -48.6(3)
Ir1 N2 C37 C42 130.7(2)
Ir1 C1 C2 C3 63.05(18)
Ir1 C1 C2 C6 -126.1(3)
Ir1 C1 C5 C4 -60.72(19)
Ir1 C1 C5 C9 121.5(3)
Ir1 C1 C10 C11 173.6(2)
Ir1 C2 C3 C4 59.44(19)
Ir1 C2 C3 C7 -121.8(3)
Ir1 C3 C4 C5 61.82(19)
Ir1 C3 C4 C8 -123.0(3)
Ir1 C4 C5 C1 61.51(19)
Ir1 C4 C5 C9 -120.6(3)
Ir1A N1A C31A C32A 176.7(2)
Ir1A N1A C35A C34A -175.6(2)
Ir1A N1A C35A C36A 6.2(3)
Ir1A N2A C36A O2A -176.1(2)
Ir1A N2A C36A C35A 1.4(3)
Ir1A N2A C37A C38A 49.9(3)
Ir1A N2A C37A C42A -128.5(2)
Ir1A C1A C2A C3A -63.18(19)
Ir1A C1A C2A C6A 124.7(3)
Ir1A C1A C5A C4A 59.88(19)
Ir1A C1A C5A C9A -122.5(3)
Ir1A C1A C10A C11A -170.2(2)
Ir1A C2A C3A C4A -59.57(19)
Ir1A C2A C3A C7A 122.5(3)
Ir1A C3A C4A C5A -62.53(18)
Ir1A C3A C4A C8A 124.4(3)
Ir1A C4A C5A C1A -60.5(2)
Ir1A C4A C5A C9A 121.7(3)
Cl1A Ir1A N1A C31A 87.6(2)
Cl1A Ir1A N1A C35A -92.2(2)
Cl1A Ir1A N2A C36A 86.8(2)
Cl1A Ir1A N2A C37A -90.1(2)
Cl1A Ir1A C1A C2A 168.77(14)
Cl1A Ir1A C1A C5A 50.47(18)
Cl1A Ir1A C1A C10A -71.5(3)
Cl1A Ir1A C2A C1A -27.2(3)
Cl1A Ir1A C2A C3A 89.3(3)
Cl1A Ir1A C2A C6A -149.1(2)
Cl1A Ir1A C3A C2A -148.04(14)
Cl1A Ir1A C3A C4A -28.4(2)
Cl1A Ir1A C3A C7A 92.1(3)
Cl1A Ir1A C4A C3A 160.52(15)
Cl1A Ir1A C4A C5A -83.01(16)
Cl1A Ir1A C4A C8A 37.3(3)
Cl1A Ir1A C5A C1A -138.54(16)
Cl1A Ir1A C5A C4A 102.20(16)
Cl1A Ir1A C5A C9A -15.6(3)
Cl2 C39 C40 C41 -179.3(2)
Cl1 Ir1 N1 C31 -86.5(3)
Cl1 Ir1 N1 C35 92.7(2)
Cl1 Ir1 N2 C36 -87.3(2)
Cl1 Ir1 N2 C37 88.0(2)
Cl1 Ir1 C1 C2 -165.01(14)
Cl1 Ir1 C1 C5 -45.75(19)
Cl1 Ir1 C1 C10 77.5(3)
Cl1 Ir1 C2 C1 38.7(3)
Cl1 Ir1 C2 C3 -77.3(3)
Cl1 Ir1 C2 C6 161.2(2)
Cl1 Ir1 C3 C2 152.64(13)
Cl1 Ir1 C3 C4 32.6(2)
Cl1 Ir1 C3 C7 -88.1(3)
Cl1 Ir1 C4 C3 -156.56(16)
Cl1 Ir1 C4 C5 86.27(16)
Cl1 Ir1 C4 C8 -33.0(3)
Cl1 Ir1 C5 C1 143.42(16)
Cl1 Ir1 C5 C4 -98.65(16)
Cl1 Ir1 C5 C9 20.3(3)
Cl2A C39A C40A C41A -178.5(2)
N1 Ir1 N2 C36 -2.1(2)
N1 Ir1 N2 C37 173.2(2)
N1 Ir1 C1 C2 104.24(17)
N1 Ir1 C1 C5 -136.50(17)
N1 Ir1 C1 C10 -13.2(3)
N1 Ir1 C2 C1 -85.90(18)
N1 Ir1 C2 C3 158.07(16)
N1 Ir1 C2 C6 36.5(3)
N1 Ir1 C3 C2 -35.3(2)
N1 Ir1 C3 C4 -155.34(17)
N1 Ir1 C3 C7 83.9(3)
N1 Ir1 C4 C3 100.4(4)
N1 Ir1 C4 C5 -16.7(5)
N1 Ir1 C4 C8 -135.9(4)
N1 Ir1 C5 C1 56.7(2)
N1 Ir1 C5 C4 174.66(16)
N1 Ir1 C5 C9 -66.4(3)
N1 C31 C32 C33 -0.7(5)
N1 C35 C36 O2 -172.9(3)
N1 C35 C36 N2 5.3(4)
N1A Ir1A N2A C36A 1.3(2)
N1A Ir1A N2A C37A -175.6(2)
N1A Ir1A C1A C2A -99.94(17)
N1A Ir1A C1A C5A 141.77(17)
N1A Ir1A C1A C10A 19.8(3)
N1A Ir1A C2A C1A 90.03(18)
N1A Ir1A C2A C3A -153.41(16)
N1A Ir1A C2A C6A -31.9(3)
N1A Ir1A C3A C2A 40.4(2)
N1A Ir1A C3A C4A 160.09(16)
N1A Ir1A C3A C7A -79.4(3)
N1A Ir1A C4A C3A -84.5(5)
N1A Ir1A C4A C5A 32.0(5)
N1A Ir1A C4A C8A 152.3(4)
N1A Ir1A C5A C1A -51.7(2)
N1A Ir1A C5A C4A -171.00(15)
N1A Ir1A C5A C9A 71.2(3)
N1A C31A C32A C33A -0.3(5)
N1A C35A C36A O2A 172.7(3)
N1A C35A C36A N2A -5.0(4)
N2 Ir1 N1 C31 -174.2(3)
N2 Ir1 N1 C35 5.1(2)
N2 Ir1 C1 C2 22.2(3)
N2 Ir1 C1 C5 141.4(2)
N2 Ir1 C1 C10 -95.3(3)
N2 Ir1 C2 C1 -168.05(16)
N2 Ir1 C2 C3 75.92(18)
N2 Ir1 C2 C6 -45.6(3)
N2 Ir1 C3 C2 -114.29(17)
N2 Ir1 C3 C4 125.69(17)
N2 Ir1 C3 C7 4.9(3)
N2 Ir1 C4 C3 -65.68(19)
N2 Ir1 C4 C5 177.16(16)
N2 Ir1 C4 C8 57.9(3)
N2 Ir1 C5 C1 -124.4(3)
N2 Ir1 C5 C4 -6.5(4)
N2 Ir1 C5 C9 112.4(3)
N2 C37 C38 C39 178.2(2)
N2 C37 C42 C41 -178.5(3)
N2A Ir1A N1A C31A 175.6(3)
N2A Ir1A N1A C35A -4.1(2)
N2A Ir1A C1A C2A -16.3(3)
N2A Ir1A C1A C5A -134.6(2)
N2A Ir1A C1A C10A 103.4(3)
N2A Ir1A C2A C1A 171.71(16)
N2A Ir1A C2A C3A -71.72(18)
N2A Ir1A C2A C6A 49.8(3)
N2A Ir1A C3A C2A 118.49(17)
N2A Ir1A C3A C4A -121.86(17)
N2A Ir1A C3A C7A -1.4(3)
N2A Ir1A C4A C3A 68.77(18)
N2A Ir1A C4A C5A -174.76(15)
N2A Ir1A C4A C8A -54.5(3)
N2A Ir1A C5A C1A 130.1(2)
N2A Ir1A C5A C4A 10.8(3)
N2A Ir1A C5A C9A -107.0(3)
N2A C37A C38A C39A -177.7(2)
N2A C37A C42A C41A 178.4(3)
C1 Ir1 N1 C31 37.1(3)
C1 Ir1 N1 C35 -143.7(2)
C1 Ir1 N2 C36 86.7(3)
C1 Ir1 N2 C37 -98.0(3)
C1 Ir1 C2 C3 -116.0(2)
C1 Ir1 C2 C6 122.4(4)
C1 Ir1 C3 C2 38.98(17)
C1 Ir1 C3 C4 -81.03(19)
C1 Ir1 C3 C7 158.2(3)
C1 Ir1 C4 C3 80.07(18)
C1 Ir1 C4 C5 -37.10(17)
C1 Ir1 C4 C8 -156.3(3)
C1 Ir1 C5 C4 117.9(2)
C1 Ir1 C5 C9 -123.1(4)
C1 C2 C3 Ir1 -62.91(19)
C1 C2 C3 C4 -3.5(3)
C1 C2 C3 C7 175.3(3)
C1 C10 C11 C12 68.2(4)
C1A Ir1A N1A C31A -33.2(3)
C1A Ir1A N1A C35A 147.1(2)
C1A Ir1A N2A C36A -88.8(3)
C1A Ir1A N2A C37A 94.3(3)
C1A Ir1A C2A C3A 116.6(2)
C1A Ir1A C2A C6A -121.9(4)
C1A Ir1A C3A C2A -38.75(17)
C1A Ir1A C3A C4A 80.90(18)
C1A Ir1A C3A C7A -158.6(3)
C1A Ir1A C4A C3A -80.07(18)
C1A Ir1A C4A C5A 36.41(17)
C1A Ir1A C4A C8A 156.7(3)
C1A Ir1A C5A C4A -119.3(2)
C1A Ir1A C5A C9A 122.9(4)
C1A C2A C3A Ir1A 63.04(19)
C1A C2A C3A C4A 3.5(3)
C1A C2A C3A C7A -174.5(3)
C1A C10A C11A C12A 180.0(3)
C2 Ir1 N1 C31 77.0(3)
C2 Ir1 N1 C35 -103.7(2)
C2 Ir1 N2 C36 101.6(2)
C2 Ir1 N2 C37 -83.1(2)
C2 Ir1 C1 C5 119.3(2)
C2 Ir1 C1 C10 -117.5(3)
C2 Ir1 C3 C4 -120.0(2)
C2 Ir1 C3 C7 119.2(3)
C2 Ir1 C4 C3 36.65(17)
C2 Ir1 C4 C5 -80.51(18)
C2 Ir1 C4 C8 160.3(3)
C2 Ir1 C5 C1 -37.37(17)
C2 Ir1 C5 C4 80.56(18)
C2 Ir1 C5 C9 -160.5(3)
C2 C1 C5 Ir1 59.43(19)
C2 C1 C5 C4 -1.3(3)
C2 C1 C5 C9 -179.1(3)
C2 C1 C10 C11 85.5(4)
C2 C3 C4 Ir1 -59.12(19)
C2 C3 C4 C5 2.7(3)
C2 C3 C4 C8 177.9(3)
C2A Ir1A N1A C31A -73.5(3)
C2A Ir1A N1A C35A 106.8(2)
C2A Ir1A N2A C36A -100.0(2)
C2A Ir1A N2A C37A 83.1(2)
C2A Ir1A C1A C5A -118.3(2)
C2A Ir1A C1A C10A 119.7(4)
C2A Ir1A C3A C4A 119.6(2)
C2A Ir1A C3A C7A -119.8(4)
C2A Ir1A C4A C3A -36.65(17)
C2A Ir1A C4A C5A 79.82(18)
C2A Ir1A C4A C8A -159.9(3)
C2A Ir1A C5A C1A 37.96(17)
C2A Ir1A C5A C4A -81.30(18)
C2A Ir1A C5A C9A 160.9(3)
C2A C1A C5A Ir1A -59.74(19)
C2A C1A C5A C4A 0.1(3)
C2A C1A C5A C9A 177.8(3)
C2A C1A C10A C11A -79.6(4)
C2A C3A C4A Ir1A 59.16(19)
C2A C3A C4A C5A -3.4(3)
C2A C3A C4A C8A -176.5(3)
C3 Ir1 N1 C31 99.3(3)
C3 Ir1 N1 C35 -81.4(3)
C3 Ir1 N2 C36 139.4(2)
C3 Ir1 N2 C37 -45.2(2)
C3 Ir1 C1 C2 -38.57(17)
C3 Ir1 C1 C5 80.69(19)
C3 Ir1 C1 C10 -156.0(3)
C3 Ir1 C2 C1 116.0(2)
C3 Ir1 C2 C6 -121.5(3)
C3 Ir1 C4 C5 -117.2(2)
C3 Ir1 C4 C8 123.6(4)
C3 Ir1 C5 C1 -80.36(18)
C3 Ir1 C5 C4 37.57(17)
C3 Ir1 C5 C9 156.5(3)
C3 C4 C5 Ir1 -62.36(19)
C3 C4 C5 C1 -0.9(3)
C3 C4 C5 C9 177.0(3)
C3A Ir1A N1A C31A -98.3(3)
C3A Ir1A N1A C35A 82.0(2)
C3A Ir1A N2A C36A -136.7(2)
C3A Ir1A N2A C37A 46.4(2)
C3A Ir1A C1A C2A 38.17(17)
C3A Ir1A C1A C5A -80.12(18)
C3A Ir1A C1A C10A 157.9(3)
C3A Ir1A C2A C1A -116.6(2)
C3A Ir1A C2A C6A 121.5(4)
C3A Ir1A C4A C5A 116.5(2)
C3A Ir1A C4A C8A -123.3(3)
C3A Ir1A C5A C1A 80.93(18)
C3A Ir1A C5A C4A -38.33(16)
C3A Ir1A C5A C9A -156.1(3)
C3A C4A C5A Ir1A 62.48(18)
C3A C4A C5A C1A 2.0(3)
C3A C4A C5A C9A -175.8(3)
C4 Ir1 N1 C31 18.4(5)
C4 Ir1 N1 C35 -162.4(4)
C4 Ir1 N2 C36 174.2(2)
C4 Ir1 N2 C37 -10.5(3)
C4 Ir1 C1 C2 -81.08(18)
C4 Ir1 C1 C5 38.18(17)
C4 Ir1 C1 C10 161.5(3)
C4 Ir1 C2 C1 79.86(18)
C4 Ir1 C2 C3 -36.17(17)
C4 Ir1 C2 C6 -157.7(3)
C4 Ir1 C3 C2 120.0(2)
C4 Ir1 C3 C7 -120.8(4)
C4 Ir1 C5 C1 -117.9(2)
C4 Ir1 C5 C9 118.9(4)
C4A Ir1A N1A C31A -29.1(6)
C4A Ir1A N1A C35A 151.2(4)
C4A Ir1A N2A C36A -172.7(2)
C4A Ir1A N2A C37A 10.4(2)
C4A Ir1A C1A C2A 81.09(18)
C4A Ir1A C1A C5A -37.21(16)
C4A Ir1A C1A C10A -159.2(3)
C4A Ir1A C2A C1A -79.90(18)
C4A Ir1A C2A C3A 36.67(16)
C4A Ir1A C2A C6A 158.2(3)
C4A Ir1A C3A C2A -119.6(2)
C4A Ir1A C3A C7A 120.5(4)
C4A Ir1A C5A C1A 119.3(2)
C4A Ir1A C5A C9A -117.8(3)
C5 Ir1 N1 C31 5.4(3)
C5 Ir1 N1 C35 -175.40(19)
C5 Ir1 N2 C36 178.9(2)
C5 Ir1 N2 C37 -5.8(4)
C5 Ir1 C1 C2 -119.3(2)
C5 Ir1 C1 C10 123.3(3)
C5 Ir1 C2 C1 36.41(17)
C5 Ir1 C2 C3 -79.62(18)
C5 Ir1 C2 C6 158.9(3)
C5 Ir1 C3 C2 81.44(18)
C5 Ir1 C3 C4 -38.58(17)
C5 Ir1 C3 C7 -159.3(3)
C5 Ir1 C4 C3 117.2(2)
C5 Ir1 C4 C8 -119.2(4)
C5 C1 C2 Ir1 -60.13(19)
C5 C1 C2 C3 2.9(3)
C5 C1 C2 C6 173.8(3)
C5 C1 C10 C11 -93.6(4)
C5A Ir1A N1A C31A -3.6(3)
C5A Ir1A N1A C35A 176.73(19)
C5A Ir1A N2A C36A 179.8(2)
C5A Ir1A N2A C37A 2.9(4)
C5A Ir1A C1A C2A 118.3(2)
C5A Ir1A C1A C10A -122.0(4)
C5A Ir1A C2A C1A -36.83(17)
C5A Ir1A C2A C3A 79.73(18)
C5A Ir1A C2A C6A -158.7(3)
C5A Ir1A C3A C2A -81.08(18)
C5A Ir1A C3A C4A 38.57(16)
C5A Ir1A C3A C7A 159.1(3)
C5A Ir1A C4A C3A -116.5(2)
C5A Ir1A C4A C8A 120.3(3)
C5A C1A C2A Ir1A 60.97(19)
C5A C1A C2A C3A -2.2(3)
C5A C1A C2A C6A -174.4(3)
C5A C1A C10A C11A 95.8(4)
C6 C2 C3 Ir1 126.1(3)
C6 C2 C3 C4 -174.4(3)
C6 C2 C3 C7 4.4(4)
C6A C2A C3A Ir1A -124.8(3)
C6A C2A C3A C4A 175.7(3)
C6A C2A C3A C7A -2.3(5)
C7 C3 C4 Ir1 122.1(3)
C7 C3 C4 C5 -176.1(3)
C7 C3 C4 C8 -0.9(5)
C7A C3A C4A Ir1A -122.9(3)
C7A C3A C4A C5A 174.6(3)
C7A C3A C4A C8A 1.5(5)
C8 C4 C5 Ir1 122.3(3)
C8 C4 C5 C1 -176.2(3)
C8 C4 C5 C9 1.7(5)
C8A C4A C5A Ir1A -124.2(3)
C8A C4A C5A C1A 175.3(3)
C8A C4A C5A C9A -2.5(4)
C10 C1 C2 Ir1 120.6(3)
C10 C1 C2 C3 -176.3(3)
C10 C1 C2 C6 -5.5(5)
C10 C1 C5 Ir1 -121.4(3)
C10 C1 C5 C4 177.9(3)
C10 C1 C5 C9 0.1(5)
C10 C11 C12 C13 158.9(3)
C10A C1A C2A Ir1A -122.9(3)
C10A C1A C2A C3A 173.9(3)
C10A C1A C2A C6A 1.8(5)
C10A C1A C5A Ir1A 124.2(3)
C10A C1A C5A C4A -176.0(3)
C10A C1A C5A C9A 1.7(5)
C10A C11A C12A C13A -164.5(3)
C11 C12 C13 C14 62.1(4)
C11A C12A C13A C14A -61.1(5)
C12 C13 C14 O1 -175.7(3)
C12A C13A C14A O1A -166.5(3)
C31 N1 C35 C34 -5.6(4)
C31 N1 C35 C36 172.1(3)
C31 C32 C33 C34 -2.5(5)
C31A N1A C35A C34A 4.7(4)
C31A N1A C35A C36A -173.5(3)
C31A C32A C33A C34A 3.2(5)
C32 C33 C34 C35 1.6(5)
C32A C33A C34A C35A -2.1(5)
C33 C34 C35 N1 2.5(5)
C33 C34 C35 C36 -175.1(3)
C33A C34A C35A N1A -1.8(5)
C33A C34A C35A C36A 176.3(3)
C34 C35 C36 O2 4.7(4)
C34 C35 C36 N2 -177.0(3)
C34A C35A C36A O2A -5.5(4)
C34A C35A C36A N2A 176.8(3)
C35 N1 C31 C32 4.7(5)
C35A N1A C31A C32A -3.6(4)
C36 N2 C37 C38 126.7(3)
C36 N2 C37 C42 -53.9(4)
C36A N2A C37A C38A -127.0(3)
C36A N2A C37A C42A 54.6(4)
C37 N2 C36 O2 1.6(4)
C37 N2 C36 C35 -176.5(2)
C37 C38 C39 Cl2 -179.9(2)
C37 C38 C39 C40 0.6(4)
C37A N2A C36A O2A 0.9(4)
C37A N2A C36A C35A 178.5(2)
C37A C38A C39A Cl2A 178.3(2)
C37A C38A C39A C40A -1.4(4)
C38 C37 C42 C41 0.8(4)
C38 C39 C40 C41 0.2(5)
C38A C37A C42A C41A 0.1(4)
C38A C39A C40A C41A 1.1(5)
C39 C40 C41 C42 -0.6(5)
C39A C40A C41A C42A -0.3(5)
C40 C41 C42 C37 0.1(5)
C40A C41A C42A C37A -0.3(5)
C42 C37 C38 C39 -1.2(4)
C42A C37A C38A C39A 0.7(4)
